data_7028211
loop_
_publ_author_name
'Aidoudi, Farida H.'
'Black, Cameron'
'Arachchige, Kasun S Athukorala'
'Slawin, Alexandra M. Z.'
'Morris, Russell E.'
'Lightfoot, Philip'

_publ_section_title
;
 Structural diversity in hybrid vanadium(IV) oxyfluorides based on a
 common building block.
;
_journal_issue 2
_journal_name_full 'Dalton transactions (Cambridge, England : 2003)'
_journal_page_first 568
_journal_page_last 575
_journal_paper_doi 10.1039/c3dt52385c
_journal_volume 43
_journal_year 2014
_chemical_formula_moiety 'C7 H7 N2 F5 O2 V2'
_chemical_formula_sum 'C7 H7 F5 N2 O2 V2'
_chemical_formula_weight 348.03
_chemical_name_systematic
; 
 ? 
;
_space_group_IT_number 7
_symmetry_cell_setting monoclinic
_symmetry_space_group_name_Hall 'P -2yac'
_symmetry_space_group_name_H-M 'P 1 n 1'
_atom_sites_solution_hydrogens geom
_atom_sites_solution_primary direct
_atom_sites_solution_secondary difmap
_audit_creation_method SHELXL-97
_cell_angle_alpha 90.00
_cell_angle_beta 91.154(3)
_cell_angle_gamma 90.00
_cell_formula_units_Z 4
_cell_length_a 7.5005(15)
_cell_length_b 11.811(2)
_cell_length_c 11.636(2)
_cell_measurement_temperature 100(2)
_cell_volume 1030.6(3)
_computing_cell_refinement 'SAINT (Bruker, 2006)'
_computing_data_collection 'APEXII (Bruker, 2006)'
_computing_data_reduction 'SAINT (Bruker, 2006)'
_computing_molecular_graphics 'Bruker SHELXTL'
_computing_publication_material 'Bruker SHELXTL'
_computing_structure_refinement 'SHELXL-97 (Sheldrick, 1997)'
_computing_structure_solution 'SHELXS-97 (Sheldrick, 1997)'
_diffrn_ambient_temperature 100(2)
_diffrn_detector_area_resol_mean none
_diffrn_measured_fraction_theta_full 0.994
_diffrn_measured_fraction_theta_max 0.994
_diffrn_measurement_device_type 'Bruker AXS APEXII'
_diffrn_measurement_method 'omega scans'
_diffrn_radiation_monochromator 'Si (111) Crystal'
_diffrn_radiation_source '11.3.1 ALS. LBNL.CA'
_diffrn_radiation_type synchrotron
_diffrn_radiation_wavelength 0.77490
_diffrn_reflns_av_R_equivalents 0.0693
_diffrn_reflns_av_sigmaI/netI 0.0999
_diffrn_reflns_limit_h_max 10
_diffrn_reflns_limit_h_min -10
_diffrn_reflns_limit_k_max 16
_diffrn_reflns_limit_k_min -16
_diffrn_reflns_limit_l_max 16
_diffrn_reflns_limit_l_min -16
_diffrn_reflns_number 14156
_diffrn_reflns_theta_full 33.76
_diffrn_reflns_theta_max 33.76
_diffrn_reflns_theta_min 3.49
_diffrn_standards_decay_% none
_diffrn_standards_interval_count none
_diffrn_standards_interval_time none
_diffrn_standards_number none
_exptl_absorpt_coefficient_mu 1.881
_exptl_absorpt_correction_type multi-scan
_exptl_absorpt_process_details 'Jacobson, R. (1998) Private communication'
_exptl_crystal_colour Blue
_exptl_crystal_density_diffrn 2.243
_exptl_crystal_density_method 'not measured'
_exptl_crystal_description Prism
_exptl_crystal_F_000 680
_exptl_crystal_size_max 0.25
_exptl_crystal_size_mid 0.03
_exptl_crystal_size_min 0.03
_refine_diff_density_max 0.489
_refine_diff_density_min -0.739
_refine_diff_density_rms 0.121
_refine_ls_abs_structure_details 'Flack H D (1983), Acta Cryst. A39, 876-881'
_refine_ls_abs_structure_Flack 0.38(3)
_refine_ls_extinction_method none
_refine_ls_goodness_of_fit_ref 0.939
_refine_ls_hydrogen_treatment none
_refine_ls_matrix_type full
_refine_ls_number_parameters 326
_refine_ls_number_reflns 6092
_refine_ls_number_restraints 2
_refine_ls_restrained_S_all 0.939
_refine_ls_R_factor_all 0.1104
_refine_ls_R_factor_gt 0.0492
_refine_ls_shift/su_max 0.000
_refine_ls_shift/su_mean 0.000
_refine_ls_structure_factor_coef Fsqd
_refine_ls_weighting_details 'calc w=1/[\s^2^(Fo^2^)+(0.0365P)^2^+0.0000P] where P=(Fo^2^+2Fc^2^)/3'
_refine_ls_weighting_scheme calc
_refine_ls_wR_factor_gt 0.0857
_refine_ls_wR_factor_ref 0.1029
_reflns_number_gt 3623
_reflns_number_total 6092
_reflns_threshold_expression >2sigma(I)
_cod_data_source_file c3dt52385c.txt
_cod_data_source_block VOF-1
_cod_depositor_comments
;
The following automatic conversions were performed:

'_exptl_absorpt_correction_type' value 'Multi-scan' changed to
'multi-scan' according to
/usr/data/users/saulius/automatic-downloads/current/RSC/lib/dictionaries/cif_core.dic
dictionary named 'cif_core.dic' version 2.4.2 from 2011-04-26.

Automatic conversion script
Id: cif_fix_values 2281 2013-09-26 08:29:07Z andrius 
;
_cod_original_sg_symbol_H-M 'P n'
_cod_database_code 7028211

loop_
_symmetry_equiv_pos_as_xyz
'x, y, z'
'x+1/2, -y, z+1/2'

loop_
_atom_site_label
_atom_site_type_symbol
_atom_site_fract_x
_atom_site_fract_y
_atom_site_fract_z
_atom_site_U_iso_or_equiv
_atom_site_adp_type
_atom_site_occupancy
_atom_site_symmetry_multiplicity
_atom_site_calc_flag
_atom_site_refinement_flags
F7 F 0.1089(3) 0.08306(19) 0.1667(2) 0.0139(6) Uani 1 1 d .
F10 F 0.0996(4) -0.0839(2) -0.0108(2) 0.0217(7) Uani 1 1 d .
F3 F 0.1719(3) -0.08222(19) 0.6681(2) 0.0150(6) Uani 1 1 d .
F9 F 0.1776(3) -0.06223(18) 0.3114(2) 0.0142(6) Uani 1 1 d .
F5 F 0.1780(4) 0.0834(2) 0.4907(2) 0.0231(7) Uani 1 1 d .
F1 F 0.1102(3) 0.06298(19) 0.8109(2) 0.0143(6) Uani 1 1 d .
F2 F -0.1063(4) -0.10292(18) 0.1758(2) 0.0177(6) Uani 1 1 d .
F4 F 0.3874(3) -0.05251(18) 0.1226(2) 0.0174(6) Uani 1 1 d .
F6 F 0.3899(4) 0.12118(18) 0.3044(2) 0.0159(7) Uani 1 1 d .
O4 O 0.1775(4) -0.2318(2) 0.1675(3) 0.0205(8) Uani 1 1 d .
F8 F -0.1107(4) 0.06974(18) 0.3550(2) 0.0177(6) Uani 1 1 d .
O3 O 0.0989(4) 0.2479(3) 0.3290(3) 0.0206(8) Uani 1 1 d .
O1 O 0.0995(4) 0.2317(2) 0.6642(3) 0.0173(7) Uani 1 1 d .
O2 O 0.1789(4) -0.2477(3) -0.1714(3) 0.0228(8) Uani 1 1 d .
C3 C 0.9327(6) 0.3881(3) 0.9483(4) 0.0185(10) Uani 1 1 d .
C13 C 0.4390(6) 0.3616(3) 0.9482(4) 0.0171(10) Uani 1 1 d .
C2 C 0.8631(6) 0.3604(4) 1.0534(4) 0.0180(10) Uani 1 1 d .
C12 C 0.3604(6) 0.3286(3) 1.0511(4) 0.0138(10) Uani 1 1 d .
C14 C 0.4731(6) 0.4752(4) 0.9222(4) 0.0216(11) Uani 1 1 d .
H14 H 0.5270 0.4975 0.8546 0.026 Uiso 1 1 calc R
C15 C 0.4199(6) 0.5527(4) 1.0060(5) 0.0278(13) Uani 1 1 d .
H15 H 0.4353 0.6297 0.9927 0.033 Uiso 1 1 calc R
C16 C 0.3451(6) 0.5182(3) 1.1081(4) 0.0236(11) Uani 1 1 d .
H16 H 0.3153 0.5731 1.1616 0.028 Uiso 1 1 calc R
C6 C 0.8552(6) 0.5535(4) 1.1042(5) 0.0285(12) Uani 1 1 d .
H6 H 0.8288 0.6112 1.1555 0.034 Uiso 1 1 calc R
C4 C 0.9685(6) 0.5010(4) 0.9169(5) 0.0267(12) Uani 1 1 d .
H4 H 1.0173 0.5206 0.8468 0.032 Uiso 1 1 calc R
C5 C 0.9248(6) 0.5804(4) 0.9992(5) 0.0283(13) Uani 1 1 d .
H5 H 0.9435 0.6565 0.9825 0.034 Uiso 1 1 calc R
C1 C 0.8235(6) 0.4415(4) 1.1351(4) 0.0208(10) Uani 1 1 d .
H1 H 0.7784 0.4222 1.2064 0.025 Uiso 1 1 calc R
C11 C 0.3129(6) 0.4074(4) 1.1338(4) 0.0213(10) Uani 1 1 d .
H11 H 0.2622 0.3858 1.2027 0.026 Uiso 1 1 calc R
N12 N 0.3459(5) 0.2123(3) 1.0448(3) 0.0181(9) Uani 1 1 d .
H12 H 0.3008 0.1699 1.0968 0.022 Uiso 1 1 calc R
N2 N 0.8498(5) 0.2440(3) 1.0542(3) 0.0168(8) Uani 1 1 d .
H2 H 0.8099 0.2043 1.1101 0.020 Uiso 1 1 calc R
C17 C 0.4109(6) 0.1757(3) 0.9477(4) 0.0207(11) Uani 1 1 d .
H17 H 0.4168 0.1002 0.9253 0.025 Uiso 1 1 calc R
C7 C 0.9072(6) 0.2028(4) 0.9569(4) 0.0212(11) Uani 1 1 d .
H7 H 0.9101 0.1265 0.9373 0.025 Uiso 1 1 calc R
N1 N 0.9607(5) 0.2878(3) 0.8907(4) 0.0231(10) Uani 1 1 d .
H1A H 1.0052 0.2812 0.8235 0.028 Uiso 1 1 calc R
N11 N 0.4670(5) 0.2631(3) 0.8863(3) 0.0189(9) Uani 1 1 d .
H11A H 0.5131 0.2592 0.8193 0.023 Uiso 1 1 calc R
V1 V 0.13692(9) 0.09944(5) 0.64953(7) 0.01353(17) Uani 1 1 d .
V2 V 0.14213(11) -0.11535(5) -0.16710(8) 0.01563(19) Uani 1 1 d .
V3 V 0.13138(10) 0.11588(6) 0.33259(7) 0.01555(18) Uani 1 1 d .
V4 V 0.14965(10) -0.09870(5) 0.14994(7) 0.01425(19) Uani 1 1 d .

loop_
_atom_site_aniso_label
_atom_site_aniso_U_11
_atom_site_aniso_U_22
_atom_site_aniso_U_33
_atom_site_aniso_U_23
_atom_site_aniso_U_13
_atom_site_aniso_U_12
F7 0.0162(13) 0.0142(10) 0.0114(13) -0.0014(9) -0.0006(10) -0.0018(9)
F10 0.0233(15) 0.0268(13) 0.0147(14) -0.0002(11) -0.0046(12) -0.0004(11)
F3 0.0149(13) 0.0135(11) 0.0163(14) 0.0011(9) -0.0055(10) -0.0003(9)
F9 0.0189(13) 0.0100(10) 0.0135(14) 0.0000(9) -0.0021(11) 0.0031(9)
F5 0.0243(16) 0.0271(13) 0.0179(16) 0.0001(12) -0.0019(13) -0.0007(12)
F1 0.0176(14) 0.0135(11) 0.0118(14) 0.0009(9) 0.0038(11) 0.0021(10)
F2 0.0144(12) 0.0184(11) 0.0203(16) 0.0015(10) -0.0008(12) -0.0017(10)
F4 0.0086(12) 0.0212(11) 0.0224(14) 0.0007(10) -0.0025(11) 0.0006(10)
F6 0.0116(13) 0.0175(11) 0.0184(16) -0.0024(9) -0.0022(12) -0.0019(9)
O4 0.0307(18) 0.0091(12) 0.0215(18) 0.0002(12) -0.0027(14) 0.0007(12)
F8 0.0222(14) 0.0135(10) 0.0172(14) 0.0014(9) -0.0008(12) 0.0027(10)
O3 0.0125(17) 0.0183(14) 0.031(2) -0.0009(14) 0.0015(15) 0.0007(12)
O1 0.0191(16) 0.0119(13) 0.0206(17) 0.0005(12) -0.0059(13) 0.0008(11)
O2 0.0216(19) 0.0134(13) 0.033(2) 0.0039(14) -0.0005(16) 0.0048(12)
C3 0.010(2) 0.020(2) 0.025(2) 0.0005(18) -0.0052(17) 0.0007(16)
C13 0.015(2) 0.0152(18) 0.021(2) -0.0021(17) -0.0050(17) 0.0036(15)
C2 0.026(2) 0.0159(19) 0.012(2) 0.0020(17) 0.0007(19) 0.0028(18)
C12 0.016(2) 0.0125(18) 0.013(2) 0.0021(16) -0.0007(17) 0.0023(16)
C14 0.021(2) 0.022(2) 0.022(3) 0.0086(18) 0.002(2) -0.0037(17)
C15 0.034(3) 0.016(2) 0.033(3) 0.004(2) -0.011(2) 0.0043(19)
C16 0.025(2) 0.015(2) 0.030(3) -0.0044(18) -0.005(2) 0.0049(17)
C6 0.025(2) 0.021(2) 0.039(3) -0.010(2) -0.004(2) 0.0053(19)
C4 0.019(2) 0.029(2) 0.033(3) 0.011(2) -0.003(2) -0.0039(19)
C5 0.028(3) 0.020(2) 0.036(3) 0.007(2) -0.012(3) -0.0021(17)
C1 0.020(2) 0.019(2) 0.023(2) 0.0001(18) 0.0001(19) 0.0025(17)
C11 0.022(2) 0.021(2) 0.020(2) -0.0035(19) 0.0013(19) 0.0018(18)
N12 0.023(2) 0.0129(16) 0.019(2) 0.0013(14) 0.0007(16) -0.0060(14)
N2 0.0194(18) 0.0147(16) 0.0162(19) 0.0012(14) 0.0012(15) -0.0009(14)
C17 0.023(2) 0.0138(19) 0.025(3) -0.0067(18) -0.001(2) 0.0024(17)
C7 0.017(2) 0.022(2) 0.024(3) -0.0082(18) 0.001(2) -0.0012(18)
N1 0.023(2) 0.032(2) 0.015(2) -0.0078(17) 0.0037(16) -0.0060(17)
N11 0.025(2) 0.0181(17) 0.0140(19) -0.0003(15) 0.0031(15) -0.0007(15)
V1 0.0143(4) 0.0106(3) 0.0156(4) 0.0002(3) -0.0016(3) 0.0013(3)
V2 0.0161(4) 0.0115(3) 0.0193(4) 0.0018(3) -0.0012(3) 0.0000(3)
V3 0.0177(4) 0.0123(3) 0.0166(4) -0.0023(3) -0.0004(3) 0.0012(3)
V4 0.0189(4) 0.0102(3) 0.0135(4) -0.0014(3) -0.0015(3) 0.0026(3)

loop_
_atom_type_symbol
_atom_type_description
_atom_type_scat_dispersion_real
_atom_type_scat_dispersion_imag
_atom_type_scat_source
C C 0.0033 0.0016 'International Tables Vol C Tables 4.2.6.8 and 6.1.1.4'
H H 0.0000 0.0000 'International Tables Vol C Tables 4.2.6.8 and 6.1.1.4'
F F 0.0171 0.0103 'International Tables Vol C Tables 4.2.6.8 and 6.1.1.4'
N N 0.0061 0.0033 'International Tables Vol C Tables 4.2.6.8 and 6.1.1.4'
O O 0.0106 0.0060 'International Tables Vol C Tables 4.2.6.8 and 6.1.1.4'
V V 0.3005 0.5294 'International Tables Vol C Tables 4.2.6.8 and 6.1.1.4'

loop_
_geom_angle_atom_site_label_1
_geom_angle_atom_site_label_2
_geom_angle_atom_site_label_3
_geom_angle
_geom_angle_site_symmetry_1
_geom_angle_site_symmetry_3
V3 F7 V4 105.79(11) . .
V2 F10 V4 153.09(16) . .
V2 F3 V1 106.07(11) 1_556 .
V4 F9 V3 108.37(11) . .
V1 F5 V3 153.43(17) . .
V1 F1 V2 108.75(12) . 1_556
V1 F2 V4 161.88(15) 2_454 .
V4 F4 V1 141.71(13) . 2_554
V2 F6 V3 160.08(15) 2 .
V3 F8 V2 143.75(13) . 2_455
C2 C3 N1 106.9(4) . .
C2 C3 C4 122.1(4) . .
N1 C3 C4 130.9(5) . .
N11 C13 C14 131.4(4) . .
N11 C13 C12 106.3(4) . .
C14 C13 C12 122.3(4) . .
C3 C2 N2 105.8(4) . .
C3 C2 C1 122.4(4) . .
N2 C2 C1 131.9(4) . .
N12 C12 C11 133.0(4) . .
N12 C12 C13 105.4(4) . .
C11 C12 C13 121.6(4) . .
C13 C14 C15 114.8(4) . .
C16 C15 C14 122.1(4) . .
C11 C16 C15 123.1(4) . .
C5 C6 C1 121.3(5) . .
C5 C4 C3 114.4(5) . .
C6 C5 C4 123.8(4) . .
C2 C1 C6 116.0(5) . .
C16 C11 C12 116.2(4) . .
C17 N12 C12 110.1(4) . .
C7 N2 C2 109.8(4) . .
N12 C17 N11 109.5(4) . .
N2 C7 N1 109.1(4) . .
C7 N1 C3 108.4(4) . .
C17 N11 C13 108.6(4) . .
O1 V1 F5 103.60(15) . .
O1 V1 F1 95.26(14) . .
F5 V1 F1 161.14(11) . .
O1 V1 F2 97.94(13) . 2
F5 V1 F2 88.59(12) . 2
F1 V1 F2 88.51(11) . 2
O1 V1 F4 97.11(13) . 2_455
F5 V1 F4 89.39(12) . 2_455
F1 V1 F4 88.57(11) . 2_455
F2 V1 F4 164.87(10) 2 2_455
O1 V1 F3 167.64(14) . .
F5 V1 F3 88.68(11) . .
F1 V1 F3 72.48(9) . .
F2 V1 F3 83.56(9) 2 .
F4 V1 F3 81.40(9) 2_455 .
O2 V2 F10 104.87(16) . .
O2 V2 F6 97.51(14) . 2_454
F10 V2 F6 89.33(12) . 2_454
O2 V2 F8 96.38(14) . 2_554
F10 V2 F8 89.85(12) . 2_554
F6 V2 F8 165.81(10) 2_454 2_554
O2 V2 F3 98.12(15) . 1_554
F10 V2 F3 157.00(11) . 1_554
F6 V2 F3 88.26(11) 2_454 1_554
F8 V2 F3 86.97(11) 2_554 1_554
O2 V2 F1 170.55(16) . 1_554
F10 V2 F1 84.31(11) . 1_554
F6 V2 F1 84.64(10) 2_454 1_554
F8 V2 F1 81.19(10) 2_554 1_554
F3 V2 F1 72.69(9) 1_554 1_554
O3 V3 F5 104.46(15) . .
O3 V3 F8 97.94(14) . .
F5 V3 F8 88.14(12) . .
O3 V3 F7 99.09(14) . .
F5 V3 F7 156.35(11) . .
F8 V3 F7 90.84(11) . .
O3 V3 F6 96.66(13) . .
F5 V3 F6 90.29(12) . .
F8 V3 F6 165.25(10) . .
F7 V3 F6 84.75(11) . .
O3 V3 F9 171.85(15) . .
F5 V3 F9 83.51(11) . .
F8 V3 F9 83.84(10) . .
F7 V3 F9 72.89(9) . .
F6 V3 F9 81.41(10) . .
O4 V4 F4 100.56(14) . .
O4 V4 F10 103.74(14) . .
F4 V4 F10 88.64(12) . .
O4 V4 F9 94.80(14) . .
F4 V4 F9 90.87(11) . .
F10 V4 F9 161.22(11) . .
O4 V4 F2 94.69(14) . .
F4 V4 F2 164.71(10) . .
F10 V4 F2 88.78(12) . .
F9 V4 F2 86.77(11) . .
O4 V4 F7 167.50(14) . .
F4 V4 F7 82.28(10) . .
F10 V4 F7 88.44(10) . .
F9 V4 F7 72.91(9) . .
F2 V4 F7 82.59(9) . .

loop_
_geom_bond_atom_site_label_1
_geom_bond_atom_site_label_2
_geom_bond_distance
_geom_bond_site_symmetry_2
F7 V3 1.972(3) .
F7 V4 2.178(2) .
F10 V2 1.889(3) .
F10 V4 1.909(3) .
F3 V2 1.974(3) 1_556
F3 V1 2.172(2) .
F9 V4 1.935(3) .
F9 V3 2.147(2) .
F5 V1 1.889(3) .
F5 V3 1.905(3) .
F1 V1 1.941(3) .
F1 V2 2.135(2) 1_556
F2 V1 1.944(3) 2_454
F2 V4 1.950(3) .
F4 V4 1.898(3) .
F4 V1 1.971(2) 2_554
F6 V2 1.915(3) 2
F6 V3 1.974(3) .
O4 V4 1.599(3) .
F8 V3 1.918(3) .
F8 V2 1.943(3) 2_455
O3 V3 1.578(3) .
O1 V1 1.597(3) .
O2 V2 1.589(3) .
C3 C2 1.378(6) .
C3 N1 1.380(6) .
C3 C4 1.410(6) .
C13 N11 1.387(5) .
C13 C14 1.400(6) .
C13 C12 1.400(6) .
C2 N2 1.379(5) .
C2 C1 1.386(6) .
C12 N12 1.381(5) .
C12 C11 1.390(6) .
C14 C15 1.401(7) .
C15 C16 1.385(7) .
C16 C11 1.365(6) .
C6 C5 1.375(8) .
C6 C1 1.393(6) .
C4 C5 1.384(7) .
N12 C17 1.312(5) .
N2 C7 1.313(5) .
C17 N11 1.329(6) .
C7 N1 1.332(6) .
V1 F2 1.944(3) 2
V1 F4 1.971(2) 2_455
V2 F6 1.915(3) 2_454
V2 F8 1.943(3) 2_554
V2 F3 1.974(3) 1_554
V2 F1 2.135(2) 1_554
